data_2229886
loop_
_publ_author_name
'Sundar, J. Kalyana'
'Bala, B. Devi'
'Natarajan, S.'
'Suresh, J.'
'Lakshman, P. L. Nilantha'

_publ_section_title
;
 5''-(4-Chlorobenzylidene)-4'-(4-chlorophenyl)-5-fluoro-1',1''-dimethylindoline-3-spiro-2'-pyrrolidine-3'-spiro-3''-piperidine-2,4''-dione
;
_journal_coeditor_code ZJ2003
_journal_issue 4
_journal_name_full 'Acta Crystallographica Section E'
_journal_page_first o801
_journal_page_last o802
_journal_paper_doi 10.1107/S1600536811007550
_journal_volume 67
_journal_year 2011
_chemical_formula_iupac 'C30 H26 Cl2 F N3 O2'
_chemical_formula_moiety 'C30 H26 Cl2 F N3 O2'
_chemical_formula_sum 'C30 H26 Cl2 F N3 O2'
_chemical_formula_weight 550.44
_chemical_name_systematic
;
5''-(4-Chlorobenzylidene)-4'-(4-chlorophenyl)-5-fluoro-1',1''-dimethylindoline-
3-spiro-2'-pyrrolidine-3'-spiro-3''-piperidine-2,4''-dione
;
_space_group_IT_number 14
_symmetry_cell_setting monoclinic
_symmetry_space_group_name_Hall '-P 2yn'
_symmetry_space_group_name_H-M 'P 1 21/n 1'
_atom_sites_solution_hydrogens geom
_atom_sites_solution_primary direct
_atom_sites_solution_secondary difmap
_audit_creation_method SHELXL-97
_cell_angle_alpha 90.00
_cell_angle_beta 103.27(4)
_cell_angle_gamma 90.00
_cell_formula_units_Z 4
_cell_length_a 16.694(3)
_cell_length_b 8.705(4)
_cell_length_c 18.474(3)
_cell_measurement_reflns_used 25
_cell_measurement_temperature 293(2)
_cell_measurement_theta_max 25
_cell_measurement_theta_min 2
_cell_volume 2613.0(14)
_computing_cell_refinement 'CAD-4 EXPRESS (Enraf--Nonius, 1994)'
_computing_data_collection 'CAD-4 EXPRESS (Enraf--Nonius, 1994)'
_computing_data_reduction 'XCAD4 (Harms & Wocadlo, 1996)'
_computing_molecular_graphics 'PLATON (Spek, 2009)'
_computing_publication_material 'SHELXL97 (Sheldrick, 2008)'
_computing_structure_refinement 'SHELXL97 (Sheldrick, 2008)'
_computing_structure_solution 'SHELXS97 (Sheldrick, 2008)'
_diffrn_ambient_temperature 293(2)
_diffrn_measured_fraction_theta_full 0.999
_diffrn_measured_fraction_theta_max 0.999
_diffrn_measurement_device_type 'Nonius MACH3'
_diffrn_measurement_method \w-2\q
_diffrn_radiation_monochromator graphite
_diffrn_radiation_source 'fine-focus sealed tube'
_diffrn_radiation_type MoK\a
_diffrn_radiation_wavelength 0.71073
_diffrn_reflns_av_R_equivalents 0.0203
_diffrn_reflns_av_sigmaI/netI 0.0314
_diffrn_reflns_limit_h_max 19
_diffrn_reflns_limit_h_min 0
_diffrn_reflns_limit_k_max 10
_diffrn_reflns_limit_k_min -1
_diffrn_reflns_limit_l_max 21
_diffrn_reflns_limit_l_min -21
_diffrn_reflns_number 5427
_diffrn_reflns_theta_full 24.97
_diffrn_reflns_theta_max 24.97
_diffrn_reflns_theta_min 2.27
_diffrn_standards_decay_% 0
_diffrn_standards_interval_time 60
_diffrn_standards_number 3
_exptl_absorpt_coefficient_mu 0.290
_exptl_absorpt_correction_T_max 0.9497
_exptl_absorpt_correction_T_min 0.9364
_exptl_absorpt_correction_type psi-scan
_exptl_absorpt_process_details '(North <i>et al.</i>, 1968)'
_exptl_crystal_colour colourless
_exptl_crystal_density_diffrn 1.399
_exptl_crystal_density_method 'not measured'
_exptl_crystal_description block
_exptl_crystal_F_000 1144
_exptl_crystal_size_max 0.23
_exptl_crystal_size_mid 0.21
_exptl_crystal_size_min 0.18
_refine_diff_density_max 0.292
_refine_diff_density_min -0.328
_refine_ls_extinction_method none
_refine_ls_goodness_of_fit_ref 1.021
_refine_ls_hydrogen_treatment mixed
_refine_ls_matrix_type full
_refine_ls_number_parameters 349
_refine_ls_number_reflns 4581
_refine_ls_number_restraints 0
_refine_ls_restrained_S_all 1.021
_refine_ls_R_factor_all 0.0774
_refine_ls_R_factor_gt 0.0355
_refine_ls_shift/su_max 0.001
_refine_ls_shift/su_mean 0.000
_refine_ls_structure_factor_coef Fsqd
_refine_ls_weighting_details 'calc w=1/[\s^2^(Fo^2^)+(0.0445P)^2^+0.7260P] where P=(Fo^2^+2Fc^2^)/3'
_refine_ls_weighting_scheme calc
_refine_ls_wR_factor_gt 0.0884
_refine_ls_wR_factor_ref 0.1043
_reflns_number_gt 2891
_reflns_number_total 4581
_reflns_threshold_expression I>2sigma(I)
_cod_data_source_file zj2003.cif
_cod_data_source_block I
_cod_original_cell_volume 2613.3(14)
_cod_original_sg_symbol_H-M 'P 21/n'
_cod_database_code 2229886
_cod_database_fobs_code 2229886

loop_
_symmetry_equiv_pos_as_xyz
'x, y, z'
'-x+1/2, y+1/2, -z+1/2'
'-x, -y, -z'
'x-1/2, -y-1/2, z-1/2'

loop_
_atom_site_type_symbol
_atom_site_label
_atom_site_fract_x
_atom_site_fract_y
_atom_site_fract_z
_atom_site_U_iso_or_equiv
_atom_site_adp_type
_atom_site_calc_flag
_atom_site_refinement_flags
_atom_site_occupancy
_atom_site_disorder_assembly
_atom_site_disorder_group
Cl Cl1 0.15668(5) 0.37573(8) 0.72167(3) 0.0831(2) Uani d . 1 . .
Cl Cl2 -0.36431(5) 0.61752(10) 0.00265(4) 0.0919(3) Uani d . 1 . .
N N1 -0.05322(10) 0.13961(19) 0.27962(9) 0.0464(4) Uani d . 1 . .
O O1 0.07132(10) 0.52336(18) 0.24553(8) 0.0613(4) Uani d . 1 . .
C C8 0.03804(12) 0.3538(2) 0.33420(11) 0.0419(5) Uani d . 1 . .
F F1 0.32228(9) 0.21475(19) 0.36806(8) 0.0808(5) Uani d . 1 . .
N N3 0.05530(14) -0.1040(2) 0.21711(12) 0.0603(6) Uani d . 1 . .
C C12 -0.02137(13) 0.2314(2) 0.34544(11) 0.0473(5) Uani d . 1 . .
H H12A 0.0060 0.1641 0.3854 0.057 Uiso calc R 1 . .
H H12B -0.0671 0.2797 0.3608 0.057 Uiso calc R 1 . .
C C9 0.03991(12) 0.4022(2) 0.25700(11) 0.0435(5) Uani d . 1 . .
O O2 -0.05184(11) -0.0289(2) 0.12232(10) 0.0724(5) Uani d . 1 . .
N N2 0.08528(11) 0.2056(2) 0.11641(9) 0.0524(5) Uani d . 1 . .
C C20 0.12500(14) -0.0377(3) 0.26298(13) 0.0511(6) Uani d . 1 . .
C C15 0.12839(13) 0.1176(2) 0.24568(11) 0.0448(5) Uani d . 1 . .
C C5 0.04926(13) 0.3405(3) 0.50697(12) 0.0521(6) Uani d . 1 . .
H H5 0.0001 0.3012 0.4789 0.063 Uiso calc R 1 . .
C C10 -0.00213(12) 0.2963(2) 0.19252(11) 0.0420(5) Uani d . 1 . .
C C11 -0.07990(13) 0.2364(2) 0.21440(11) 0.0459(5) Uani d . 1 . .
H H11A -0.1125 0.3216 0.2256 0.055 Uiso calc R 1 . .
H H11B -0.1132 0.1776 0.1739 0.055 Uiso calc R 1 . .
C C4 0.10401(13) 0.4086(2) 0.47049(11) 0.0451(5) Uani d . 1 . .
C C17 0.25566(14) 0.1306(3) 0.33291(13) 0.0570(6) Uani d . 1 . .
C C25 -0.10489(14) 0.4406(2) 0.08703(11) 0.0475(5) Uani d . 1 . .
C C28 -0.26410(16) 0.5504(3) 0.03646(13) 0.0592(6) Uani d . 1 . .
C C24 -0.01808(13) 0.3837(3) 0.11635(11) 0.0487(5) Uani d . 1 . .
H H24 0.0175 0.4746 0.1241 0.058 Uiso calc R 1 . .
C C14 0.05642(13) 0.1582(2) 0.18243(11) 0.0464(5) Uani d . 1 . .
C C16 0.19562(13) 0.2034(3) 0.28079(12) 0.0503(5) Uani d . 1 . .
H H16 0.2002 0.3068 0.2696 0.060 Uiso calc R 1 . .
C C26 -0.12471(17) 0.5925(3) 0.09730(13) 0.0588(6) Uani d . 1 . .
H H26 -0.0836 0.6590 0.1214 0.071 Uiso calc R 1 . .
C C1 0.13761(16) 0.3869(3) 0.62522(12) 0.0577(6) Uani d . 1 . .
C C3 0.17622(15) 0.4682(3) 0.51528(13) 0.0566(6) Uani d . 1 . .
H H3 0.2138 0.5169 0.4929 0.068 Uiso calc R 1 . .
C C7 0.09049(13) 0.4260(3) 0.38996(12) 0.0468(5) Uani d . 1 . .
H H7 0.1237 0.4993 0.3747 0.056 Uiso calc R 1 . .
C C21 0.01022(16) -0.0003(3) 0.16971(14) 0.0549(6) Uani d . 1 . .
C C18 0.25207(16) -0.0208(3) 0.35107(13) 0.0630(7) Uani d . 1 . .
H H18 0.2942 -0.0649 0.3868 0.076 Uiso calc R 1 . .
C C6 0.06523(15) 0.3289(3) 0.58344(12) 0.0562(6) Uani d . 1 . .
H H6 0.0274 0.2823 0.6064 0.067 Uiso calc R 1 . .
C C23 0.01550(14) 0.2770(3) 0.06552(12) 0.0587(6) Uani d . 1 . .
H H23A -0.0251 0.2010 0.0429 0.070 Uiso calc R 1 . .
H H23B 0.0330 0.3337 0.0267 0.070 Uiso calc R 1 . .
C C19 0.18501(16) -0.1081(3) 0.31565(13) 0.0611(6) Uani d . 1 . .
H H19 0.1809 -0.2113 0.3273 0.073 Uiso calc R 1 . .
C C30 -0.16798(15) 0.3466(3) 0.04937(13) 0.0584(6) Uani d . 1 . .
H H30 -0.1566 0.2444 0.0410 0.070 Uiso calc R 1 . .
C C29 -0.24709(15) 0.4006(3) 0.02398(14) 0.0625(7) Uani d . 1 . .
H H29 -0.2884 0.3358 -0.0014 0.075 Uiso calc R 1 . .
C C27 -0.20378(18) 0.6475(3) 0.07271(14) 0.0682(7) Uani d . 1 . .
H H27 -0.2159 0.7495 0.0807 0.082 Uiso calc R 1 . .
C C2 0.19346(16) 0.4570(3) 0.59173(14) 0.0636(7) Uani d . 1 . .
H H2 0.2423 0.4964 0.6203 0.076 Uiso calc R 1 . .
C C13 -0.11773(16) 0.0373(3) 0.29201(14) 0.0723(8) Uani d . 1 . .
H H13A -0.0963 -0.0271 0.3342 0.087 Uiso calc R 1 . .
H H13B -0.1368 -0.0255 0.2488 0.087 Uiso calc R 1 . .
H H13C -0.1627 0.0970 0.3012 0.087 Uiso calc R 1 . .
C C22 0.12756(17) 0.0882(3) 0.08263(14) 0.0740(8) Uani d . 1 . .
H H22A 0.0902 0.0055 0.0647 0.089 Uiso calc R 1 . .
H H22B 0.1737 0.0497 0.1191 0.089 Uiso calc R 1 . .
H H22C 0.1465 0.1322 0.0419 0.089 Uiso calc R 1 . .
H H1N 0.0456(17) -0.198(3) 0.2158(15) 0.082(9) Uiso d . 1 . .

loop_
_atom_site_aniso_label
_atom_site_aniso_U_11
_atom_site_aniso_U_22
_atom_site_aniso_U_33
_atom_site_aniso_U_12
_atom_site_aniso_U_13
_atom_site_aniso_U_23
Cl1 0.1218(6) 0.0714(4) 0.0461(3) -0.0034(4) -0.0010(4) -0.0014(3)
Cl2 0.0795(5) 0.1069(6) 0.0911(5) 0.0369(5) 0.0232(4) 0.0095(5)
N1 0.0503(10) 0.0402(10) 0.0473(10) -0.0088(8) 0.0085(8) 0.0028(8)
O1 0.0828(12) 0.0474(9) 0.0543(10) -0.0240(9) 0.0167(8) -0.0025(8)
C8 0.0432(11) 0.0390(11) 0.0447(11) 0.0002(10) 0.0124(9) -0.0023(10)
F1 0.0623(9) 0.0975(12) 0.0743(9) -0.0097(9) -0.0015(7) 0.0029(9)
N3 0.0734(15) 0.0359(11) 0.0717(14) -0.0051(11) 0.0170(11) -0.0048(11)
C12 0.0506(12) 0.0472(13) 0.0442(12) -0.0026(11) 0.0113(10) 0.0036(10)
C9 0.0455(12) 0.0373(12) 0.0486(12) -0.0024(10) 0.0127(10) -0.0008(10)
O2 0.0784(12) 0.0592(11) 0.0723(11) -0.0169(10) 0.0025(10) -0.0181(9)
N2 0.0589(11) 0.0572(12) 0.0434(10) -0.0002(10) 0.0162(9) -0.0012(9)
C20 0.0606(15) 0.0426(12) 0.0537(13) 0.0031(12) 0.0205(12) -0.0020(11)
C15 0.0500(12) 0.0434(12) 0.0432(11) -0.0005(11) 0.0154(10) -0.0017(10)
C5 0.0487(13) 0.0594(15) 0.0467(13) 0.0006(11) 0.0077(10) -0.0037(11)
C10 0.0478(12) 0.0371(11) 0.0413(11) -0.0046(10) 0.0104(9) -0.0008(9)
C11 0.0487(12) 0.0422(12) 0.0459(12) -0.0047(10) 0.0086(10) 0.0018(10)
C4 0.0475(12) 0.0403(12) 0.0463(12) 0.0032(10) 0.0082(10) -0.0038(10)
C17 0.0491(14) 0.0706(17) 0.0517(13) -0.0016(13) 0.0125(11) -0.0044(13)
C25 0.0652(14) 0.0380(12) 0.0396(11) -0.0039(11) 0.0125(11) 0.0057(9)
C28 0.0681(16) 0.0607(16) 0.0515(14) 0.0134(14) 0.0193(12) 0.0090(12)
C24 0.0575(13) 0.0437(12) 0.0442(12) -0.0103(11) 0.0101(10) 0.0011(10)
C14 0.0555(13) 0.0399(12) 0.0442(12) -0.0048(10) 0.0124(10) -0.0037(10)
C16 0.0539(13) 0.0502(13) 0.0493(12) -0.0017(12) 0.0173(11) -0.0004(11)
C26 0.0792(17) 0.0440(13) 0.0509(13) -0.0030(13) 0.0103(12) -0.0024(11)
C1 0.0786(17) 0.0429(13) 0.0457(12) 0.0062(13) 0.0019(12) -0.0018(11)
C3 0.0594(15) 0.0506(13) 0.0575(15) -0.0081(12) 0.0087(12) -0.0037(12)
C7 0.0472(12) 0.0440(12) 0.0508(13) -0.0016(10) 0.0142(10) -0.0016(10)
C21 0.0652(16) 0.0441(14) 0.0570(14) -0.0068(12) 0.0172(13) -0.0107(12)
C18 0.0652(16) 0.0706(18) 0.0539(14) 0.0174(14) 0.0151(12) 0.0086(13)
C6 0.0616(15) 0.0574(15) 0.0500(13) 0.0031(12) 0.0137(12) 0.0013(12)
C23 0.0654(15) 0.0668(16) 0.0437(12) -0.0009(13) 0.0123(11) 0.0007(12)
C19 0.0769(17) 0.0476(14) 0.0632(15) 0.0096(14) 0.0250(13) 0.0059(13)
C30 0.0679(16) 0.0395(13) 0.0615(14) -0.0006(12) 0.0015(12) 0.0005(11)
C29 0.0621(16) 0.0540(15) 0.0657(15) -0.0020(13) 0.0029(13) 0.0061(13)
C27 0.095(2) 0.0495(15) 0.0602(15) 0.0153(15) 0.0188(15) -0.0031(13)
C2 0.0702(16) 0.0525(14) 0.0582(15) -0.0077(13) -0.0056(13) -0.0046(12)
C13 0.0798(18) 0.0659(17) 0.0662(16) -0.0311(15) 0.0068(14) 0.0128(14)
C22 0.0839(19) 0.0835(19) 0.0605(15) 0.0118(16) 0.0286(14) -0.0052(14)

loop_
_atom_type_symbol
_atom_type_description
_atom_type_scat_dispersion_real
_atom_type_scat_dispersion_imag
_atom_type_scat_source
C C 0.0033 0.0016 'International Tables Vol C Tables 4.2.6.8 and 6.1.1.4'
H H 0.0000 0.0000 'International Tables Vol C Tables 4.2.6.8 and 6.1.1.4'
Cl Cl 0.1484 0.1585 'International Tables Vol C Tables 4.2.6.8 and 6.1.1.4'
F F 0.0171 0.0103 'International Tables Vol C Tables 4.2.6.8 and 6.1.1.4'
N N 0.0061 0.0033 'International Tables Vol C Tables 4.2.6.8 and 6.1.1.4'
O O 0.0106 0.0060 'International Tables Vol C Tables 4.2.6.8 and 6.1.1.4'

loop_
_geom_angle_atom_site_label_1
_geom_angle_atom_site_label_2
_geom_angle_atom_site_label_3
_geom_angle_site_symmetry_1
_geom_angle_site_symmetry_3
_geom_angle
_geom_angle_publ_flag
C12 N1 C11 . . 111.05(16) ?
C12 N1 C13 . . 110.34(18) ?
C11 N1 C13 . . 112.83(17) ?
C7 C8 C9 . . 116.53(19) ?
C7 C8 C12 . . 124.05(19) ?
C9 C8 C12 . . 119.41(17) ?
C21 N3 C20 . . 112.2(2) ?
C21 N3 H1N . . 123.9(19) ?
C20 N3 H1N . . 123.5(19) ?
N1 C12 C8 . . 113.68(17) ?
N1 C12 H12A . . 108.8 ?
C8 C12 H12A . . 108.8 ?
N1 C12 H12B . . 108.8 ?
C8 C12 H12B . . 108.8 ?
H12A C12 H12B . . 107.7 ?
O1 C9 C8 . . 120.96(19) ?
O1 C9 C10 . . 121.42(19) ?
C8 C9 C10 . . 117.59(18) ?
C23 N2 C22 . . 114.55(18) ?
C23 N2 C14 . . 106.82(16) ?
C22 N2 C14 . . 116.15(19) ?
C19 C20 C15 . . 122.4(2) ?
C19 C20 N3 . . 128.1(2) ?
C15 C20 N3 . . 109.5(2) ?
C16 C15 C20 . . 119.3(2) ?
C16 C15 C14 . . 130.7(2) ?
C20 C15 C14 . . 109.71(19) ?
C6 C5 C4 . . 122.3(2) ?
C6 C5 H5 . . 118.8 ?
C4 C5 H5 . . 118.8 ?
C11 C10 C9 . . 105.19(16) ?
C11 C10 C24 . . 114.90(17) ?
C9 C10 C24 . . 110.89(17) ?
C11 C10 C14 . . 110.74(16) ?
C9 C10 C14 . . 111.11(16) ?
C24 C10 C14 . . 104.14(16) ?
N1 C11 C10 . . 107.35(16) ?
N1 C11 H11A . . 110.2 ?
C10 C11 H11A . . 110.2 ?
N1 C11 H11B . . 110.2 ?
C10 C11 H11B . . 110.2 ?
H11A C11 H11B . . 108.5 ?
C5 C4 C3 . . 116.5(2) ?
C5 C4 C7 . . 125.05(19) ?
C3 C4 C7 . . 118.4(2) ?
C18 C17 F1 . . 118.6(2) ?
C18 C17 C16 . . 123.5(2) ?
F1 C17 C16 . . 118.0(2) ?
C26 C25 C30 . . 117.0(2) ?
C26 C25 C24 . . 120.2(2) ?
C30 C25 C24 . . 122.8(2) ?
C29 C28 C27 . . 121.0(2) ?
C29 C28 Cl2 . . 118.6(2) ?
C27 C28 Cl2 . . 120.4(2) ?
C25 C24 C23 . . 116.08(18) ?
C25 C24 C10 . . 115.64(17) ?
C23 C24 C10 . . 104.34(17) ?
C25 C24 H24 . . 106.7 ?
C23 C24 H24 . . 106.7 ?
C10 C24 H24 . . 106.7 ?
N2 C14 C15 . . 110.68(17) ?
N2 C14 C21 . . 111.43(17) ?
C15 C14 C21 . . 100.68(17) ?
N2 C14 C10 . . 102.30(16) ?
C15 C14 C10 . . 119.19(17) ?
C21 C14 C10 . . 112.84(17) ?
C17 C16 C15 . . 117.6(2) ?
C17 C16 H16 . . 121.2 ?
C15 C16 H16 . . 121.2 ?
C27 C26 C25 . . 121.8(2) ?
C27 C26 H26 . . 119.1 ?
C25 C26 H26 . . 119.1 ?
C6 C1 C2 . . 120.7(2) ?
C6 C1 Cl1 . . 119.1(2) ?
C2 C1 Cl1 . . 120.16(19) ?
C2 C3 C4 . . 122.0(2) ?
C2 C3 H3 . . 119.0 ?
C4 C3 H3 . . 119.0 ?
C8 C7 C4 . . 130.8(2) ?
C8 C7 H7 . . 114.6 ?
C4 C7 H7 . . 114.6 ?
O2 C21 N3 . . 125.6(2) ?
O2 C21 C14 . . 126.4(2) ?
N3 C21 C14 . . 107.9(2) ?
C17 C18 C19 . . 119.3(2) ?
C17 C18 H18 . . 120.3 ?
C19 C18 H18 . . 120.3 ?
C1 C6 C5 . . 119.1(2) ?
C1 C6 H6 . . 120.4 ?
C5 C6 H6 . . 120.4 ?
N2 C23 C24 . . 102.47(17) ?
N2 C23 H23A . . 111.3 ?
C24 C23 H23A . . 111.3 ?
N2 C23 H23B . . 111.3 ?
C24 C23 H23B . . 111.3 ?
H23A C23 H23B . . 109.2 ?
C20 C19 C18 . . 118.0(2) ?
C20 C19 H19 . . 121.0 ?
C18 C19 H19 . . 121.0 ?
C29 C30 C25 . . 121.8(2) ?
C29 C30 H30 . . 119.1 ?
C25 C30 H30 . . 119.1 ?
C28 C29 C30 . . 119.2(2) ?
C28 C29 H29 . . 120.4 ?
C30 C29 H29 . . 120.4 ?
C28 C27 C26 . . 119.2(2) ?
C28 C27 H27 . . 120.4 ?
C26 C27 H27 . . 120.4 ?
C1 C2 C3 . . 119.3(2) ?
C1 C2 H2 . . 120.4 ?
C3 C2 H2 . . 120.4 ?
N1 C13 H13A . . 109.5 ?
N1 C13 H13B . . 109.5 ?
H13A C13 H13B . . 109.5 ?
N1 C13 H13C . . 109.5 ?
H13A C13 H13C . . 109.5 ?
H13B C13 H13C . . 109.5 ?
N2 C22 H22A . . 109.5 ?
N2 C22 H22B . . 109.5 ?
H22A C22 H22B . . 109.5 ?
N2 C22 H22C . . 109.5 ?
H22A C22 H22C . . 109.5 ?
H22B C22 H22C . . 109.5 ?

loop_
_geom_bond_atom_site_label_1
_geom_bond_atom_site_label_2
_geom_bond_site_symmetry_2
_geom_bond_distance
_geom_bond_publ_flag
Cl1 C1 . 1.739(2) ?
Cl2 C28 . 1.746(3) ?
N1 C12 . 1.450(3) ?
N1 C11 . 1.454(3) ?
N1 C13 . 1.456(3) ?
O1 C9 . 1.218(2) ?
C8 C7 . 1.345(3) ?
C8 C9 . 1.494(3) ?
C8 C12 . 1.502(3) ?
F1 C17 . 1.365(3) ?
N3 C21 . 1.358(3) ?
N3 C20 . 1.397(3) ?
N3 H1N . 0.84(3) ?
C12 H12A . 0.9700 ?
C12 H12B . 0.9700 ?
C9 C10 . 1.542(3) ?
O2 C21 . 1.219(3) ?
N2 C23 . 1.457(3) ?
N2 C22 . 1.461(3) ?
N2 C14 . 1.469(3) ?
C20 C19 . 1.371(3) ?
C20 C15 . 1.393(3) ?
C15 C16 . 1.380(3) ?
C15 C14 . 1.513(3) ?
C5 C6 . 1.380(3) ?
C5 C4 . 1.387(3) ?
C5 H5 . 0.9300 ?
C10 C11 . 1.537(3) ?
C10 C24 . 1.568(3) ?
C10 C14 . 1.587(3) ?
C11 H11A . 0.9700 ?
C11 H11B . 0.9700 ?
C4 C3 . 1.396(3) ?
C4 C7 . 1.461(3) ?
C17 C18 . 1.364(4) ?
C17 C16 . 1.375(3) ?
C25 C26 . 1.386(3) ?
C25 C30 . 1.388(3) ?
C25 C24 . 1.510(3) ?
C28 C29 . 1.366(3) ?
C28 C27 . 1.367(4) ?
C24 C23 . 1.517(3) ?
C24 H24 . 0.9800 ?
C14 C21 . 1.572(3) ?
C16 H16 . 0.9300 ?
C26 C27 . 1.379(3) ?
C26 H26 . 0.9300 ?
C1 C6 . 1.372(3) ?
C1 C2 . 1.374(4) ?
C3 C2 . 1.379(3) ?
C3 H3 . 0.9300 ?
C7 H7 . 0.9300 ?
C18 C19 . 1.387(3) ?
C18 H18 . 0.9300 ?
C6 H6 . 0.9300 ?
C23 H23A . 0.9700 ?
C23 H23B . 0.9700 ?
C19 H19 . 0.9300 ?
C30 C29 . 1.379(3) ?
C30 H30 . 0.9300 ?
C29 H29 . 0.9300 ?
C27 H27 . 0.9300 ?
C2 H2 . 0.9300 ?
C13 H13A . 0.9600 ?
C13 H13B . 0.9600 ?
C13 H13C . 0.9600 ?
C22 H22A . 0.9600 ?
C22 H22B . 0.9600 ?
C22 H22C . 0.9600 ?

loop_
_geom_hbond_atom_site_label_D
_geom_hbond_atom_site_label_H
_geom_hbond_atom_site_label_A
_geom_hbond_site_symmetry_A
_geom_hbond_distance_DH
_geom_hbond_distance_HA
_geom_hbond_distance_DA
_geom_hbond_angle_DHA
C11 H11B O2 . 0.97 2.37 2.968(3) 119
C23 H23A O2 . 0.97 2.58 3.162(3) 119
C24 H24 O1 . 0.98 2.26 2.787(3) 113
N3 H1N O1 1_545 0.84(3) 2.50(3) 3.288(3) 157(3)

loop_
_geom_torsion_atom_site_label_1
_geom_torsion_atom_site_label_2
_geom_torsion_atom_site_label_3
_geom_torsion_atom_site_label_4
_geom_torsion_site_symmetry_1
_geom_torsion_site_symmetry_2
_geom_torsion_site_symmetry_3
_geom_torsion_site_symmetry_4
_geom_torsion
_geom_torsion_publ_flag
C11 N1 C12 C8 . . . . -46.9(2) ?
C13 N1 C12 C8 . . . . -172.82(19) ?
C7 C8 C12 N1 . . . . -162.6(2) ?
C9 C8 C12 N1 . . . . 18.2(3) ?
C7 C8 C9 O1 . . . . -17.5(3) ?
C12 C8 C9 O1 . . . . 161.9(2) ?
C7 C8 C9 C10 . . . . 164.77(18) ?
C12 C8 C9 C10 . . . . -15.9(3) ?
C21 N3 C20 C19 . . . . -178.2(2) ?
C21 N3 C20 C15 . . . . -0.7(3) ?
C19 C20 C15 C16 . . . . 2.2(3) ?
N3 C20 C15 C16 . . . . -175.45(19) ?
C19 C20 C15 C14 . . . . 176.5(2) ?
N3 C20 C15 C14 . . . . -1.1(2) ?
O1 C9 C10 C11 . . . . -139.5(2) ?
C8 C9 C10 C11 . . . . 38.2(2) ?
O1 C9 C10 C24 . . . . -14.7(3) ?
C8 C9 C10 C24 . . . . 163.01(17) ?
O1 C9 C10 C14 . . . . 100.6(2) ?
C8 C9 C10 C14 . . . . -81.7(2) ?
C12 N1 C11 C10 . . . . 74.2(2) ?
C13 N1 C11 C10 . . . . -161.35(19) ?
C9 C10 C11 N1 . . . . -66.3(2) ?
C24 C10 C11 N1 . . . . 171.46(16) ?
C14 C10 C11 N1 . . . . 53.8(2) ?
C6 C5 C4 C3 . . . . -1.2(3) ?
C6 C5 C4 C7 . . . . -179.3(2) ?
C26 C25 C24 C23 . . . . -138.5(2) ?
C30 C25 C24 C23 . . . . 41.7(3) ?
C26 C25 C24 C10 . . . . 98.8(2) ?
C30 C25 C24 C10 . . . . -81.1(3) ?
C11 C10 C24 C25 . . . . 18.4(3) ?
C9 C10 C24 C25 . . . . -100.7(2) ?
C14 C10 C24 C25 . . . . 139.74(18) ?
C11 C10 C24 C23 . . . . -110.3(2) ?
C9 C10 C24 C23 . . . . 130.57(18) ?
C14 C10 C24 C23 . . . . 11.0(2) ?
C23 N2 C14 C15 . . . . -166.58(18) ?
C22 N2 C14 C15 . . . . 64.2(2) ?
C23 N2 C14 C21 . . . . 82.3(2) ?
C22 N2 C14 C21 . . . . -46.9(3) ?
C23 N2 C14 C10 . . . . -38.6(2) ?
C22 N2 C14 C10 . . . . -167.77(18) ?
C16 C15 C14 N2 . . . . 57.8(3) ?
C20 C15 C14 N2 . . . . -115.70(19) ?
C16 C15 C14 C21 . . . . 175.7(2) ?
C20 C15 C14 C21 . . . . 2.3(2) ?
C16 C15 C14 C10 . . . . -60.4(3) ?
C20 C15 C14 C10 . . . . 126.16(19) ?
C11 C10 C14 N2 . . . . 139.59(16) ?
C9 C10 C14 N2 . . . . -103.89(18) ?
C24 C10 C14 N2 . . . . 15.56(19) ?
C11 C10 C14 C15 . . . . -98.0(2) ?
C9 C10 C14 C15 . . . . 18.5(2) ?
C24 C10 C14 C15 . . . . 137.96(18) ?
C11 C10 C14 C21 . . . . 19.7(2) ?
C9 C10 C14 C21 . . . . 136.27(18) ?
C24 C10 C14 C21 . . . . -104.29(19) ?
C18 C17 C16 C15 . . . . 0.3(3) ?
F1 C17 C16 C15 . . . . -179.82(18) ?
C20 C15 C16 C17 . . . . -1.4(3) ?
C14 C15 C16 C17 . . . . -174.3(2) ?
C30 C25 C26 C27 . . . . 1.3(3) ?
C24 C25 C26 C27 . . . . -178.5(2) ?
C5 C4 C3 C2 . . . . 1.5(3) ?
C7 C4 C3 C2 . . . . 179.8(2) ?
C9 C8 C7 C4 . . . . 179.3(2) ?
C12 C8 C7 C4 . . . . 0.0(4) ?
C5 C4 C7 C8 . . . . -18.4(4) ?
C3 C4 C7 C8 . . . . 163.5(2) ?
C20 N3 C21 O2 . . . . 177.5(2) ?
C20 N3 C21 C14 . . . . 2.2(3) ?
N2 C14 C21 O2 . . . . -60.5(3) ?
C15 C14 C21 O2 . . . . -177.9(2) ?
C10 C14 C21 O2 . . . . 54.0(3) ?
N2 C14 C21 N3 . . . . 114.7(2) ?
C15 C14 C21 N3 . . . . -2.7(2) ?
C10 C14 C21 N3 . . . . -130.82(19) ?
F1 C17 C18 C19 . . . . -179.7(2) ?
C16 C17 C18 C19 . . . . 0.2(4) ?
C2 C1 C6 C5 . . . . 0.5(4) ?
Cl1 C1 C6 C5 . . . . 178.68(18) ?
C4 C5 C6 C1 . . . . 0.2(4) ?
C22 N2 C23 C24 . . . . 176.68(19) ?
C14 N2 C23 C24 . . . . 46.6(2) ?
C25 C24 C23 N2 . . . . -162.38(18) ?
C10 C24 C23 N2 . . . . -33.9(2) ?
C15 C20 C19 C18 . . . . -1.7(3) ?
N3 C20 C19 C18 . . . . 175.5(2) ?
C17 C18 C19 C20 . . . . 0.5(3) ?
C26 C25 C30 C29 . . . . -0.8(3) ?
C24 C25 C30 C29 . . . . 179.1(2) ?
C27 C28 C29 C30 . . . . 0.9(4) ?
Cl2 C28 C29 C30 . . . . 179.04(18) ?
C25 C30 C29 C28 . . . . -0.3(4) ?
C29 C28 C27 C26 . . . . -0.4(4) ?
Cl2 C28 C27 C26 . . . . -178.46(18) ?
C25 C26 C27 C28 . . . . -0.8(4) ?
C6 C1 C2 C3 . . . . -0.2(4) ?
Cl1 C1 C2 C3 . . . . -178.34(19) ?
C4 C3 C2 C1 . . . . -0.9(4) ?
